data_1543679
loop_
_publ_author_name
'Dalvi, Prashant B.'
'Lin, Kuang-Ling'
'Kulkarni, Manohar V.'
'Sun, Chung-Ming'

_publ_section_title
;
 Rhodium-Catalyzed Regioselective Synthesis of Isocoumarins through
 Benzothiadiazine-Fused Frameworks.
;
_journal_issue 15
_journal_name_full 'Organic letters'
_journal_page_first 3706
_journal_page_last 3709
_journal_paper_doi 10.1021/acs.orglett.6b01408
_journal_volume 18
_journal_year 2016
_chemical_formula_sum 'C32 H25 N3 O5 S'
_chemical_formula_weight 563.61
_space_group_crystal_system triclinic
_space_group_IT_number 2
_space_group_name_Hall '-P 1'
_space_group_name_H-M_alt 'P -1'
_symmetry_space_group_name_Hall '-P 1'
_symmetry_space_group_name_H-M 'P -1'
_atom_sites_solution_hydrogens geom
_audit_creation_method SHELXL-2014/6
_cell_angle_alpha 91.474(2)
_cell_angle_beta 97.590(2)
_cell_angle_gamma 115.976(2)
_cell_formula_units_Z 2
_cell_length_a 10.3849(4)
_cell_length_b 11.4904(5)
_cell_length_c 12.6969(5)
_cell_measurement_reflns_used 4727
_cell_measurement_temperature 296(2)
_cell_measurement_theta_max 24.1192
_cell_measurement_theta_min 2.2098
_cell_volume 1344.14(10)
_computing_cell_refinement 'SAINT V8.34A (Bruker AXS Inc., 2013)'
_computing_data_collection 'APEX2 (Bruker AXS, 2010)'
_computing_data_reduction 'SAINT V8.34A (Bruker AXS Inc., 2013)'
_computing_molecular_graphics 'SHELXTL (Sheldrick, 2008)'
_computing_publication_material SHELXTL
_computing_structure_refinement 'SHELXL-2014/6 (Sheldrick, 2014)'
_diffrn_ambient_temperature 296(2)
_diffrn_detector_area_resol_mean 8.3333
_diffrn_measured_fraction_theta_full 0.999
_diffrn_measured_fraction_theta_max 0.995
_diffrn_measurement_device_type 'Bruker APEX-II CCD'
_diffrn_measurement_method '\f and \w scans'
_diffrn_radiation_type MoK\a
_diffrn_radiation_wavelength 0.71073
_diffrn_reflns_av_R_equivalents 0.0327
_diffrn_reflns_av_unetI/netI 0.0337
_diffrn_reflns_Laue_measured_fraction_full 0.999
_diffrn_reflns_Laue_measured_fraction_max 0.995
_diffrn_reflns_limit_h_max 11
_diffrn_reflns_limit_h_min -12
_diffrn_reflns_limit_k_max 14
_diffrn_reflns_limit_k_min -14
_diffrn_reflns_limit_l_max 15
_diffrn_reflns_limit_l_min -15
_diffrn_reflns_number 20937
_diffrn_reflns_point_group_measured_fraction_full 0.999
_diffrn_reflns_point_group_measured_fraction_max 0.995
_diffrn_reflns_theta_full 25.242
_diffrn_reflns_theta_max 26.403
_diffrn_reflns_theta_min 1.625
_exptl_absorpt_coefficient_mu 0.169
_exptl_absorpt_correction_T_max 0.9485
_exptl_absorpt_correction_T_min 0.9025
_exptl_absorpt_correction_type multi-scan
_exptl_absorpt_process_details 'SADABS V2014/4 (Bruker AXS Inc.)'
_exptl_crystal_colour Colorless
_exptl_crystal_density_diffrn 1.393
_exptl_crystal_density_meas ?
_exptl_crystal_density_method 'not measured'
_exptl_crystal_description Lump
_exptl_crystal_F_000 588
_exptl_crystal_size_max 0.17
_exptl_crystal_size_mid 0.11
_exptl_crystal_size_min 0.08
_refine_diff_density_max 0.272
_refine_diff_density_min -0.399
_refine_diff_density_rms 0.044
_refine_ls_extinction_method none
_refine_ls_goodness_of_fit_ref 1.044
_refine_ls_hydrogen_treatment constr
_refine_ls_matrix_type full
_refine_ls_number_parameters 371
_refine_ls_number_reflns 5483
_refine_ls_number_restraints 0
_refine_ls_restrained_S_all 1.044
_refine_ls_R_factor_all 0.0601
_refine_ls_R_factor_gt 0.0417
_refine_ls_shift/su_max 0.001
_refine_ls_shift/su_mean 0.000
_refine_ls_structure_factor_coef Fsqd
_refine_ls_weighting_details 'w=1/[\s^2^(Fo^2^)+(0.0526P)^2^+0.2159P] where P=(Fo^2^+2Fc^2^)/3'
_refine_ls_weighting_scheme calc
_refine_ls_wR_factor_gt 0.1018
_refine_ls_wR_factor_ref 0.1134
_reflns_Friedel_coverage 0.000
_reflns_number_gt 4063
_reflns_number_total 5483
_reflns_threshold_expression 'I > 2\s(I)'
_cod_data_source_file ol6b01408_si_006.cif
_cod_data_source_block 151022_0m
_cod_depositor_comments
;
The following automatic conversions were performed:

'_exptl_crystal_density_meas' value 'not measured' was changed to '?'
- the value is perceived as not measured.

Automatic conversion script
Id: cif_fix_values 4268 2015-11-12 08:31:59Z antanas 

 Adding full bibliography for 1543677--1543680.cif.
;
_cod_database_code 1543679
_shelx_space_group_comment
;
The symmetry employed for this shelxl refinement is uniquely defined
by the following loop, which should always be used as a source of
symmetry information in preference to the above space-group names.
They are only intended as comments.
;
_shelxl_version_number 2014/6

loop_
_space_group_symop_operation_xyz
'x, y, z'
'-x, -y, -z'

loop_
_atom_site_label
_atom_site_type_symbol
_atom_site_fract_x
_atom_site_fract_y
_atom_site_fract_z
_atom_site_U_iso_or_equiv
_atom_site_adp_type
_atom_site_occupancy
_atom_site_site_symmetry_order
_atom_site_calc_flag
_atom_site_refinement_flags_posn
_atom_site_refinement_flags_adp
S1 S 0.57880(5) 0.84268(5) 1.03399(4) 0.04722(15) Uani 1 1 d . .
O1 O 1.02903(14) 0.62395(13) 0.85925(10) 0.0542(4) Uani 1 1 d . .
O2 O 0.30560(12) 0.36585(12) 0.60891(10) 0.0464(3) Uani 1 1 d . .
O3 O 0.21677(14) 0.47798(15) 0.69018(11) 0.0634(4) Uani 1 1 d . .
O4 O 0.42537(15) 0.78519(16) 1.02776(12) 0.0700(5) Uani 1 1 d . .
O5 O 0.64171(19) 0.93266(15) 0.95935(11) 0.0747(5) Uani 1 1 d . .
N1 N 0.79240(14) 0.65029(14) 1.01431(11) 0.0373(3) Uani 1 1 d . .
N2 N 0.83933(16) 0.80659(15) 1.15594(12) 0.0454(4) Uani 1 1 d . .
N3 N 0.62458(14) 0.72092(14) 1.02119(11) 0.0389(3) Uani 1 1 d . .
C1 C 1.0360(2) 0.6304(2) 0.74954(17) 0.0643(6) Uani 1 1 d . .
H1 H 0.9747 0.6672 0.7181 0.097 Uiso 1 1 calc R U
H19 H 1.0039 0.5445 0.7158 0.097 Uiso 1 1 calc R U
H20 H 1.1343 0.6839 0.7398 0.097 Uiso 1 1 calc R U
C2 C 1.0654(2) 0.74605(19) 0.91377(16) 0.0523(5) Uani 1 1 d . .
H21 H 0.9975 0.7788 0.8853 0.063 Uiso 1 1 calc R U
H22 H 1.1621 0.8083 0.9045 0.063 Uiso 1 1 calc R U
C3 C 1.05924(19) 0.7285(2) 1.02989(15) 0.0499(5) Uani 1 1 d . .
H18 H 1.0774 0.8104 1.0669 0.060 Uiso 1 1 calc R U
H17 H 1.1362 0.7067 1.0590 0.060 Uiso 1 1 calc R U
C4 C 0.91595(18) 0.62408(18) 1.05200(14) 0.0425(4) Uani 1 1 d . .
H23 H 0.8994 0.5413 1.0176 0.051 Uiso 1 1 calc R U
H24 H 0.9218 0.6168 1.1283 0.051 Uiso 1 1 calc R U
C5 C 0.68557(16) 0.58872(16) 0.92592(13) 0.0341(4) Uani 1 1 d . .
C6 C 0.67607(17) 0.50361(16) 0.84387(13) 0.0342(4) Uani 1 1 d . .
H16 H 0.7487 0.4775 0.8415 0.041 Uiso 1 1 calc R U
C7 C 0.55351(16) 0.45708(16) 0.76367(13) 0.0337(4) Uani 1 1 d . .
C8 C 0.53815(16) 0.37450(16) 0.66860(13) 0.0344(4) Uani 1 1 d . .
C9 C 0.41561(18) 0.33224(17) 0.59591(14) 0.0384(4) Uani 1 1 d . .
C10 C 0.37651(18) 0.25124(17) 0.49385(14) 0.0394(4) Uani 1 1 d . .
C11 C 0.41487(19) 0.15082(18) 0.48107(15) 0.0479(5) Uani 1 1 d . .
H10 H 0.4668 0.1330 0.5385 0.057 Uiso 1 1 calc R U
C12 C 0.3773(2) 0.0772(2) 0.38484(17) 0.0574(5) Uani 1 1 d . .
H9 H 0.4030 0.0097 0.3780 0.069 Uiso 1 1 calc R U
C13 C 0.3019(2) 0.1030(2) 0.29859(17) 0.0624(6) Uani 1 1 d . .
H2 H 0.2784 0.0544 0.2331 0.075 Uiso 1 1 calc R U
C14 C 0.7055(3) 1.0497(2) 1.31434(18) 0.0625(6) Uani 1 1 d . .
H3 H 0.6783 1.1041 1.3514 0.075 Uiso 1 1 calc R U
C15 C 0.8236(3) 1.0316(2) 1.35714(18) 0.0659(6) Uani 1 1 d . .
H26 H 0.8760 1.0745 1.4232 0.079 Uiso 1 1 calc R U
C16 C 0.8655(2) 0.9514(2) 1.30438(16) 0.0567(5) Uani 1 1 d . .
H25 H 0.9456 0.9408 1.3353 0.068 Uiso 1 1 calc R U
C17 C 0.7897(2) 0.88548(17) 1.20480(15) 0.0452(4) Uani 1 1 d . .
C18 C 0.76010(18) 0.73397(17) 1.07109(14) 0.0380(4) Uani 1 1 d . .
C19 C 0.31545(19) 0.45029(19) 0.69111(14) 0.0434(4) Uani 1 1 d . .
C20 C 0.44482(17) 0.49759(17) 0.77169(13) 0.0360(4) Uani 1 1 d . .
C21 C 0.45651(17) 0.58618(17) 0.85409(13) 0.0381(4) Uani 1 1 d . .
H6 H 0.3845 0.6129 0.8576 0.046 Uiso 1 1 calc R U
C22 C 0.57832(17) 0.63172(16) 0.92930(13) 0.0351(4) Uani 1 1 d . .
C23 C 0.6694(2) 0.90543(17) 1.16214(14) 0.0441(4) Uani 1 1 d . .
C24 C 0.6282(2) 0.98713(19) 1.21668(16) 0.0534(5) Uani 1 1 d . .
H4 H 0.5486 0.9992 1.1871 0.064 Uiso 1 1 calc R U
C25 C 0.2618(3) 0.2007(2) 0.30986(16) 0.0645(6) Uani 1 1 d . .
H8 H 0.2099 0.2177 0.2519 0.077 Uiso 1 1 calc R U
C26 C 0.2979(2) 0.2746(2) 0.40660(15) 0.0536(5) Uani 1 1 d . .
H7 H 0.2693 0.3403 0.4133 0.064 Uiso 1 1 calc R U
C27 C 0.66040(17) 0.34754(16) 0.64623(13) 0.0353(4) Uani 1 1 d . .
C28 C 0.72181(19) 0.39022(18) 0.55536(14) 0.0445(4) Uani 1 1 d . .
H15 H 0.6887 0.4380 0.5112 0.053 Uiso 1 1 calc R U
C29 C 0.8318(2) 0.3627(2) 0.52956(16) 0.0544(5) Uani 1 1 d . .
H14 H 0.8705 0.3905 0.4677 0.065 Uiso 1 1 calc R U
C30 C 0.8835(2) 0.2943(2) 0.59542(18) 0.0567(6) Uani 1 1 d . .
H13 H 0.9576 0.2761 0.5784 0.068 Uiso 1 1 calc R U
C31 C 0.82550(19) 0.25307(19) 0.68662(16) 0.0508(5) Uani 1 1 d . .
H12 H 0.8612 0.2075 0.7315 0.061 Uiso 1 1 calc R U
C32 C 0.71422(17) 0.27881(16) 0.71221(14) 0.0394(4) Uani 1 1 d . .
H11 H 0.6753 0.2500 0.7738 0.047 Uiso 1 1 calc R U

loop_
_atom_site_aniso_label
_atom_site_aniso_U_11
_atom_site_aniso_U_22
_atom_site_aniso_U_33
_atom_site_aniso_U_23
_atom_site_aniso_U_13
_atom_site_aniso_U_12
S1 0.0593(3) 0.0473(3) 0.0446(3) -0.0010(2) 0.0094(2) 0.0324(2)
O1 0.0628(8) 0.0518(8) 0.0483(8) -0.0011(6) 0.0134(6) 0.0250(7)
O2 0.0404(6) 0.0581(8) 0.0428(7) -0.0098(6) -0.0042(5) 0.0276(6)
O3 0.0474(7) 0.0908(11) 0.0620(9) -0.0161(8) -0.0078(7) 0.0457(8)
O4 0.0546(8) 0.0859(11) 0.0807(11) -0.0238(9) -0.0003(8) 0.0461(8)
O5 0.1276(14) 0.0582(9) 0.0491(9) 0.0143(7) 0.0234(9) 0.0482(9)
N1 0.0365(7) 0.0429(8) 0.0344(8) -0.0058(6) 0.0010(6) 0.0213(6)
N2 0.0484(8) 0.0490(9) 0.0377(9) -0.0090(7) 0.0013(7) 0.0229(7)
N3 0.0399(7) 0.0421(8) 0.0388(8) -0.0055(7) 0.0051(6) 0.0226(6)
C1 0.0774(15) 0.0662(15) 0.0537(13) -0.0001(11) 0.0235(11) 0.0325(12)
C2 0.0478(10) 0.0481(12) 0.0568(13) -0.0033(10) 0.0112(9) 0.0171(9)
C3 0.0399(9) 0.0626(13) 0.0459(11) -0.0083(9) -0.0006(8) 0.0243(9)
C4 0.0449(9) 0.0528(11) 0.0354(10) 0.0001(8) -0.0001(8) 0.0289(9)
C5 0.0328(8) 0.0361(9) 0.0334(9) 0.0018(7) 0.0043(7) 0.0157(7)
C6 0.0336(8) 0.0381(9) 0.0351(9) 0.0011(7) 0.0060(7) 0.0197(7)
C7 0.0335(8) 0.0354(9) 0.0324(9) 0.0031(7) 0.0062(7) 0.0154(7)
C8 0.0362(8) 0.0355(9) 0.0317(9) 0.0023(7) 0.0051(7) 0.0164(7)
C9 0.0395(9) 0.0416(10) 0.0367(10) 0.0028(8) 0.0046(7) 0.0210(8)
C10 0.0398(9) 0.0394(10) 0.0359(10) 0.0000(8) 0.0034(8) 0.0156(8)
C11 0.0482(10) 0.0435(11) 0.0485(11) -0.0018(9) -0.0010(9) 0.0199(9)
C12 0.0578(12) 0.0490(12) 0.0625(14) -0.0129(10) 0.0034(10) 0.0239(10)
C13 0.0722(14) 0.0570(14) 0.0446(12) -0.0124(10) 0.0066(11) 0.0181(11)
C14 0.0738(14) 0.0486(12) 0.0635(14) -0.0100(11) 0.0282(12) 0.0218(11)
C15 0.0757(15) 0.0592(14) 0.0490(13) -0.0159(11) 0.0144(11) 0.0175(12)
C16 0.0621(12) 0.0547(13) 0.0454(12) -0.0090(10) 0.0061(10) 0.0202(10)
C17 0.0505(10) 0.0392(10) 0.0413(11) -0.0029(8) 0.0133(8) 0.0145(8)
C18 0.0396(9) 0.0394(10) 0.0367(10) 0.0003(8) 0.0077(8) 0.0189(8)
C19 0.0393(9) 0.0530(11) 0.0401(10) -0.0018(9) 0.0029(8) 0.0239(8)
C20 0.0342(8) 0.0421(10) 0.0336(9) 0.0036(8) 0.0053(7) 0.0186(7)
C21 0.0359(8) 0.0457(10) 0.0388(10) 0.0022(8) 0.0077(7) 0.0233(8)
C22 0.0373(8) 0.0365(9) 0.0342(9) 0.0006(7) 0.0087(7) 0.0184(7)
C23 0.0520(10) 0.0375(10) 0.0428(11) 0.0005(8) 0.0181(9) 0.0171(8)
C24 0.0620(12) 0.0449(11) 0.0567(13) 0.0001(10) 0.0235(10) 0.0234(10)
C25 0.0841(15) 0.0622(14) 0.0377(12) -0.0006(10) -0.0090(11) 0.0293(12)
C26 0.0653(12) 0.0491(12) 0.0447(12) -0.0024(9) -0.0049(10) 0.0280(10)
C27 0.0350(8) 0.0343(9) 0.0342(9) -0.0054(7) 0.0035(7) 0.0142(7)
C28 0.0466(10) 0.0441(11) 0.0400(10) -0.0005(8) 0.0102(8) 0.0170(8)
C29 0.0464(10) 0.0568(13) 0.0494(12) -0.0114(10) 0.0158(9) 0.0122(9)
C30 0.0397(10) 0.0616(13) 0.0658(14) -0.0251(11) 0.0040(10) 0.0228(10)
C31 0.0465(10) 0.0487(11) 0.0577(13) -0.0146(10) -0.0084(9) 0.0272(9)
C32 0.0394(9) 0.0369(10) 0.0393(10) -0.0053(8) 0.0004(7) 0.0166(8)

loop_
_atom_type_symbol
_atom_type_description
_atom_type_scat_dispersion_real
_atom_type_scat_dispersion_imag
_atom_type_scat_source
C C 0.0033 0.0016 'International Tables Vol C Tables 4.2.6.8 and 6.1.1.4'
H H 0.0000 0.0000 'International Tables Vol C Tables 4.2.6.8 and 6.1.1.4'
N N 0.0061 0.0033 'International Tables Vol C Tables 4.2.6.8 and 6.1.1.4'
O O 0.0106 0.0060 'International Tables Vol C Tables 4.2.6.8 and 6.1.1.4'
S S 0.1246 0.1234 'International Tables Vol C Tables 4.2.6.8 and 6.1.1.4'

loop_
_geom_angle_atom_site_label_1
_geom_angle_atom_site_label_2
_geom_angle_atom_site_label_3
_geom_angle
O5 S1 O4 117.90(10)
O5 S1 N3 108.47(9)
O4 S1 N3 106.95(8)
O5 S1 C23 110.55(9)
O4 S1 C23 112.64(9)
N3 S1 C23 98.33(8)
C1 O1 C2 112.98(16)
C19 O2 C9 123.27(13)
C18 N1 C5 110.23(13)
C18 N1 C4 122.17(14)
C5 N1 C4 127.32(14)
C18 N2 C17 117.63(15)
C18 N3 C22 108.37(13)
C18 N3 S1 120.68(12)
C22 N3 S1 124.20(11)
O1 C1 H1 109.5
O1 C1 H19 109.5
H1 C1 H19 109.5
O1 C1 H20 109.5
H1 C1 H20 109.5
H19 C1 H20 109.5
O1 C2 C3 108.34(17)
O1 C2 H21 110.0
C3 C2 H21 110.0
O1 C2 H22 110.0
C3 C2 H22 110.0
H21 C2 H22 108.4
C2 C3 C4 114.03(15)
C2 C3 H18 108.7
C4 C3 H18 108.7
C2 C3 H17 108.7
C4 C3 H17 108.7
H18 C3 H17 107.6
N1 C4 C3 113.12(15)
N1 C4 H23 109.0
C3 C4 H23 109.0
N1 C4 H24 109.0
C3 C4 H24 109.0
H23 C4 H24 107.8
C6 C5 N1 130.88(15)
C6 C5 C22 121.57(14)
N1 C5 C22 107.52(14)
C5 C6 C7 118.20(15)
C5 C6 H16 120.9
C7 C6 H16 120.9
C6 C7 C20 118.90(15)
C6 C7 C8 122.58(14)
C20 C7 C8 118.42(14)
C9 C8 C7 118.84(15)
C9 C8 C27 120.00(15)
C7 C8 C27 120.89(13)
C8 C9 O2 121.75(15)
C8 C9 C10 128.88(16)
O2 C9 C10 109.34(13)
C11 C10 C26 117.96(17)
C11 C10 C9 122.37(16)
C26 C10 C9 119.66(16)
C12 C11 C10 121.09(18)
C12 C11 H10 119.5
C10 C11 H10 119.5
C11 C12 C13 120.3(2)
C11 C12 H9 119.8
C13 C12 H9 119.8
C25 C13 C12 119.5(2)
C25 C13 H2 120.3
C12 C13 H2 120.3
C24 C14 C15 119.6(2)
C24 C14 H3 120.2
C15 C14 H3 120.2
C16 C15 C14 121.4(2)
C16 C15 H26 119.3
C14 C15 H26 119.3
C15 C16 C17 121.0(2)
C15 C16 H25 119.5
C17 C16 H25 119.5
N2 C17 C16 117.62(18)
N2 C17 C23 125.48(17)
C16 C17 C23 116.90(18)
N2 C18 N1 124.96(15)
N2 C18 N3 127.88(16)
N1 C18 N3 107.13(14)
O3 C19 O2 117.07(16)
O3 C19 C20 126.12(18)
O2 C19 C20 116.81(15)
C21 C20 C7 122.61(15)
C21 C20 C19 116.79(15)
C7 C20 C19 120.58(16)
C22 C21 C20 116.99(15)
C22 C21 H6 121.5
C20 C21 H6 121.5
C21 C22 C5 121.65(16)
C21 C22 N3 131.69(15)
C5 C22 N3 106.65(14)
C24 C23 C17 121.45(18)
C24 C23 S1 117.22(16)
C17 C23 S1 121.00(14)
C14 C24 C23 119.7(2)
C14 C24 H4 120.1
C23 C24 H4 120.1
C13 C25 C26 120.64(19)
C13 C25 H8 119.7
C26 C25 H8 119.7
C25 C26 C10 120.50(19)
C25 C26 H7 119.8
C10 C26 H7 119.8
C28 C27 C32 118.32(16)
C28 C27 C8 119.23(15)
C32 C27 C8 122.44(15)
C29 C28 C27 120.98(18)
C29 C28 H15 119.5
C27 C28 H15 119.5
C30 C29 C28 120.01(19)
C30 C29 H14 120.0
C28 C29 H14 120.0
C29 C30 C31 119.77(18)
C29 C30 H13 120.1
C31 C30 H13 120.1
C30 C31 C32 120.52(19)
C30 C31 H12 119.7
C32 C31 H12 119.7
C31 C32 C27 120.38(17)
C31 C32 H11 119.8
C27 C32 H11 119.8

loop_
_geom_bond_atom_site_label_1
_geom_bond_atom_site_label_2
_geom_bond_distance
S1 O5 1.4200(15)
S1 O4 1.4225(14)
S1 N3 1.6736(14)
S1 C23 1.7303(19)
O1 C1 1.407(2)
O1 C2 1.417(2)
O2 C19 1.369(2)
O2 C9 1.384(2)
O3 C19 1.198(2)
N1 C18 1.367(2)
N1 C5 1.390(2)
N1 C4 1.466(2)
N2 C18 1.285(2)
N2 C17 1.392(2)
N3 C18 1.407(2)
N3 C22 1.415(2)
C1 H1 0.9600
C1 H19 0.9600
C1 H20 0.9600
C2 C3 1.499(3)
C2 H21 0.9700
C2 H22 0.9700
C3 C4 1.515(2)
C3 H18 0.9700
C3 H17 0.9700
C4 H23 0.9700
C4 H24 0.9700
C5 C6 1.374(2)
C5 C22 1.407(2)
C6 C7 1.406(2)
C6 H16 0.9300
C7 C20 1.410(2)
C7 C8 1.463(2)
C8 C9 1.354(2)
C8 C27 1.491(2)
C9 C10 1.476(2)
C10 C11 1.388(3)
C10 C26 1.391(2)
C11 C12 1.376(3)
C11 H10 0.9300
C12 C13 1.376(3)
C12 H9 0.9300
C13 C25 1.368(3)
C13 H2 0.9300
C14 C24 1.373(3)
C14 C15 1.377(3)
C14 H3 0.9300
C15 C16 1.372(3)
C15 H26 0.9300
C16 C17 1.399(3)
C16 H25 0.9300
C17 C23 1.408(3)
C19 C20 1.455(2)
C20 C21 1.396(2)
C21 C22 1.364(2)
C21 H6 0.9300
C23 C24 1.393(3)
C24 H4 0.9300
C25 C26 1.384(3)
C25 H8 0.9300
C26 H7 0.9300
C27 C28 1.389(2)
C27 C32 1.391(2)
C28 C29 1.386(3)
C28 H15 0.9300
C29 C30 1.375(3)
C29 H14 0.9300
C30 C31 1.375(3)
C30 H13 0.9300
C31 C32 1.386(2)
C31 H12 0.9300
C32 H11 0.9300
